data_7011063
loop_
_publ_author_name
'John S. Field'
'Raymond J. Haines'
'David R. McMillin'
'Grant C. Summerton'

_publ_section_title
;
 Tuning solid emission by salts of the [Pt{4'-(o-CH3--Ph)trpy}Cl]+ and
 [Pt{4'-(o-CF3--Ph)trpy}Cl]+ luminophores: crystal structures of
 [Pt{4'-(o-CH3--Ph)trpy}Cl]A (A = BF4 or SbF6) and
 [Pt{4'-(o-CF3--Ph)trpy}Cl]SbF6 (trpy = 2,2':6',2&#x2033;-terpyridine)
;
_journal_issue 7
_journal_name_full 'J. Chem. Soc., Dalton Trans.'
_journal_page_first 1369
_journal_page_last 1376
_journal_paper_doi 10.1039/b107113k
_journal_year 2002
_chemical_formula_moiety '[Pt{4'(C6H4-CH3-o)trpy}Cl]BF4'
_chemical_formula_sum 'C22 H17 B Cl F4 N3 Pt'
_chemical_formula_weight 640.73
_chemical_name_systematic
;
?
;
_space_group_IT_number 14
_symmetry_cell_setting monoclinic
_symmetry_space_group_name_Hall '-P 2yn'
_symmetry_space_group_name_H-M 'P 1 21/n 1'
_atom_sites_solution_hydrogens geom
_atom_sites_solution_primary direct
_atom_sites_solution_secondary difmap
_audit_creation_method SHELXL-97
_cell_angle_alpha 90.00
_cell_angle_beta 101.923(5)
_cell_angle_gamma 90.00
_cell_formula_units_Z 4
_cell_length_a 6.87(2)
_cell_length_b 19.489(5)
_cell_length_c 16.500(2)
_cell_measurement_reflns_used 25
_cell_measurement_temperature 293(2)
_cell_measurement_theta_max 12
_cell_measurement_theta_min 2
_cell_volume 2162(6)
_computing_cell_refinement 'CELDIM, CAD4'
_computing_data_collection 'Nonius CAD4'
_computing_data_reduction 'XCAD (McArdle, 2000)'
_computing_molecular_graphics 'ORTEP 3 (Farrugia, 2000)'
_computing_publication_material 'ORTEP 3 (Farrugia, 2000)'
_computing_structure_refinement 'SHELXL-97 (Sheldrick, 1997)'
_computing_structure_solution 'SHELXS-86 (Sheldrick, 1986)'
_diffrn_ambient_temperature 293(2)
_diffrn_measured_fraction_theta_full 1.000
_diffrn_measured_fraction_theta_max 1.000
_diffrn_measurement_device_type 'Nonius CAD4'
_diffrn_measurement_method 'omega-2theta scans'
_diffrn_radiation_monochromator graphite
_diffrn_radiation_source 'fine-focus sealed tube'
_diffrn_radiation_type MoK\a
_diffrn_radiation_wavelength 0.71069
_diffrn_reflns_av_R_equivalents 0.0219
_diffrn_reflns_av_sigmaI/netI 0.0391
_diffrn_reflns_limit_h_max 7
_diffrn_reflns_limit_h_min -7
_diffrn_reflns_limit_k_max 21
_diffrn_reflns_limit_k_min -1
_diffrn_reflns_limit_l_max 18
_diffrn_reflns_limit_l_min -1
_diffrn_reflns_number 3589
_diffrn_reflns_theta_full 22.97
_diffrn_reflns_theta_max 22.97
_diffrn_reflns_theta_min 2.09
_diffrn_standards_decay_% 0
_diffrn_standards_interval_time '60 minutes'
_diffrn_standards_number 3
_exptl_absorpt_coefficient_mu 6.664
_exptl_absorpt_correction_T_max 0.99
_exptl_absorpt_correction_T_min 0.64
_exptl_absorpt_correction_type psi-scan
_exptl_absorpt_process_details
;
Walker, N. & stuart, D. (1983) Acta. Cryst. A39, 158-166.
;
_exptl_crystal_colour yellow
_exptl_crystal_density_diffrn 1.969
_exptl_crystal_density_method 'not measured'
_exptl_crystal_description needle
_exptl_crystal_F_000 1224
_exptl_crystal_size_max 0.95
_exptl_crystal_size_mid 0.35
_exptl_crystal_size_min 0.25
_refine_diff_density_max 0.882
_refine_diff_density_min -1.133
_refine_diff_density_rms 0.148
_refine_ls_extinction_method none
_refine_ls_goodness_of_fit_ref 0.986
_refine_ls_hydrogen_treatment mixed
_refine_ls_matrix_type full
_refine_ls_number_parameters 281
_refine_ls_number_reflns 2996
_refine_ls_number_restraints 4
_refine_ls_restrained_S_all 0.986
_refine_ls_R_factor_all 0.0713
_refine_ls_R_factor_gt 0.0431
_refine_ls_shift/su_max 0.001
_refine_ls_shift/su_mean 0.000
_refine_ls_structure_factor_coef Fsqd
_refine_ls_weighting_details 'calc w=1/[\s^2^(Fo^2^)+(0.1000P)^2^+0.0000P] where P=(Fo^2^+2Fc^2^)/3'
_refine_ls_weighting_scheme calc
_refine_ls_wR_factor_gt 0.1233
_refine_ls_wR_factor_ref 0.1395
_reflns_number_gt 2208
_reflns_number_total 2996
_reflns_threshold_expression >2sigma(I)
_cod_data_source_file b107113k.txt
_cod_data_source_block gs11
_cod_depositor_comments
;
The following automatic conversions were performed:
'_atom_site_symetry_multiplicity' tag replaced with
'_atom_site_symmetry_multiplicity'.

Automatic conversion script
Id: cif_correct_tags 1440 2010-10-19 06:21:57Z saulius 

The following automatic conversions were performed:

'_exptl_absorpt_correction_type' tag value 'Psi-scans' was replaced
with 'psi-scan' value.

Automatic conversion script
Id: cif_fix_values 1646 2011-03-28 12:23:43Z adriana 
;
_cod_original_cell_volume 2161(8)
_cod_original_sg_symbol_H-M P2(1)/n
_cod_database_code 7011063

loop_
_symmetry_equiv_pos_as_xyz
'x, y, z'
'-x+1/2, y+1/2, -z+1/2'
'-x, -y, -z'
'x-1/2, -y-1/2, z-1/2'

loop_
_atom_site_label
_atom_site_type_symbol
_atom_site_fract_x
_atom_site_fract_y
_atom_site_fract_z
_atom_site_U_iso_or_equiv
_atom_site_adp_type
_atom_site_occupancy
_atom_site_symmetry_multiplicity
_atom_site_calc_flag
_atom_site_refinement_flags
_atom_site_disorder_assembly
_atom_site_disorder_group
Pt Pt 0.24327(5) 0.03483(3) 0.00650(2) 0.0609(2) Uani 1 1 d . . .
Cl Cl 0.2947(5) 0.0695(3) 0.1421(2) 0.0945(12) Uani 1 1 d . . .
N1 N 0.2724(11) -0.0677(6) 0.0249(6) 0.060(3) Uani 1 1 d . . .
N2 N 0.2027(11) 0.0047(5) -0.1075(5) 0.057(2) Uani 1 1 d . . .
N3 N 0.2035(12) 0.1280(5) -0.0486(6) 0.068(3) Uani 1 1 d . . .
C1 C 0.3140(16) -0.1013(9) 0.0995(8) 0.077(4) Uani 1 1 d . . .
H1 H 0.3332 -0.0771 0.1491 0.095(11) Uiso 1 1 calc R . .
C2 C 0.3262(19) -0.1705(10) 0.0990(10) 0.094(5) Uani 1 1 d . . .
H2 H 0.3503 -0.1940 0.1491 0.095(11) Uiso 1 1 calc R . .
C3 C 0.305(2) -0.2063(8) 0.0284(10) 0.088(4) Uani 1 1 d . . .
H3 H 0.3159 -0.2539 0.0305 0.095(11) Uiso 1 1 calc R . .
C4 C 0.2663(17) -0.1735(7) -0.0476(8) 0.076(3) Uani 1 1 d . . .
H4 H 0.2507 -0.1976 -0.0972 0.095(11) Uiso 1 1 calc R . .
C5 C 0.2523(13) -0.1024(7) -0.0458(7) 0.057(3) Uani 1 1 d . . .
C6 C 0.2087(14) -0.0618(6) -0.1234(7) 0.054(3) Uani 1 1 d . . .
C7 C 0.1809(14) -0.0836(6) -0.2040(6) 0.059(3) Uani 1 1 d . . .
H7 H 0.1774 -0.1303 -0.2160 0.095(11) Uiso 1 1 calc R . .
C8 C 0.1578(14) -0.0357(5) -0.2677(6) 0.051(2) Uani 1 1 d . . .
C9 C 0.1522(15) 0.0337(6) -0.2489(7) 0.063(3) Uani 1 1 d . . .
H9 H 0.1335 0.0661 -0.2913 0.095(11) Uiso 1 1 calc R . .
C10 C 0.1744(14) 0.0552(6) -0.1670(7) 0.054(3) Uani 1 1 d . . .
C11 C 0.1705(15) 0.1231(6) -0.1341(7) 0.059(3) Uani 1 1 d . . .
C12 C 0.1414(17) 0.1805(7) -0.1788(9) 0.082(4) Uani 1 1 d . . .
H12 H 0.1253 0.1772 -0.2360 0.095(11) Uiso 1 1 calc R . .
C13 C 0.134(2) 0.2458(8) -0.1439(11) 0.100(5) Uani 1 1 d . . .
H13 H 0.1048 0.2851 -0.1761 0.095(11) Uiso 1 1 calc R . .
C14 C 0.173(2) 0.2479(8) -0.0567(10) 0.095(5) Uani 1 1 d . . .
H14 H 0.1756 0.2899 -0.0297 0.095(11) Uiso 1 1 calc R . .
C15 C 0.2060(16) 0.1891(7) -0.0114(8) 0.073(4) Uani 1 1 d . . .
H15 H 0.2309 0.1914 0.0461 0.095(11) Uiso 1 1 calc R . .
C16 C 0.1395(19) -0.0554(5) -0.3572(7) 0.067(3) Uani 1 1 d D . .
C17 C 0.2888(19) -0.0386(6) -0.3954(7) 0.079(4) Uani 1 1 d D . .
H17 H 0.3991 -0.0144 -0.3674 0.095(11) Uiso 1 1 calc R . .
C18 C 0.274(3) -0.0587(9) -0.4791(9) 0.109(6) Uani 1 1 d D . .
H18 H 0.3779 -0.0488 -0.5054 0.095(11) Uiso 1 1 calc R . .
C19 C 0.112(3) -0.0918(7) -0.5215(8) 0.095(5) Uani 1 1 d D . .
H19 H 0.1026 -0.1037 -0.5768 0.095(11) Uiso 1 1 calc R . .
C20 C -0.033(3) -0.1071(7) -0.4829(8) 0.098(5) Uani 1 1 d D . .
H20 H -0.1440 -0.1299 -0.5123 0.095(11) Uiso 1 1 calc R . .
C21 C -0.027(2) -0.0906(7) -0.3996(8) 0.084(4) Uani 1 1 d D . .
C22 C -0.193(2) -0.1098(9) -0.3566(10) 0.125(6) Uani 1 1 d D . .
H22A H -0.2953 -0.1338 -0.3947 0.095(11) Uiso 1 1 calc R . .
H22B H -0.2484 -0.0689 -0.3377 0.095(11) Uiso 1 1 calc R . .
H22C H -0.1422 -0.1388 -0.3101 0.095(11) Uiso 1 1 calc R . .
B B 0.548(3) 0.1818(11) 0.6693(13) 0.105(6) Uiso 1 1 d . . .
F1A F 0.534(4) 0.2009(14) 0.5921(16) 0.155(10) Uiso 0.50 1 d P . .
F2A F 0.590(5) 0.2412(17) 0.7073(19) 0.204(12) Uiso 0.50 1 d P . .
F3A F 0.665(3) 0.1303(11) 0.7060(13) 0.139(7) Uiso 0.50 1 d P . .
F4A F 0.353(4) 0.1692(14) 0.6696(17) 0.187(10) Uiso 0.50 1 d P . .
F1B F 0.510(4) 0.1267(12) 0.7054(15) 0.152(8) Uiso 0.50 1 d P . .
F2B F 0.475(3) 0.1702(11) 0.5839(12) 0.110(6) Uiso 0.50 1 d P . .
F3B F 0.727(3) 0.2069(12) 0.6677(14) 0.151(7) Uiso 0.50 1 d P . .
F4B F 0.461(3) 0.2367(9) 0.7100(11) 0.105(5) Uiso 0.50 1 d P . .

loop_
_atom_site_aniso_label
_atom_site_aniso_U_11
_atom_site_aniso_U_22
_atom_site_aniso_U_33
_atom_site_aniso_U_23
_atom_site_aniso_U_13
_atom_site_aniso_U_12
Pt 0.0335(3) 0.0952(4) 0.0554(3) -0.0059(2) 0.0121(2) -0.0070(2)
Cl 0.0616(19) 0.157(4) 0.0665(19) -0.024(2) 0.0162(15) -0.007(2)
N1 0.030(5) 0.098(7) 0.052(5) 0.018(5) 0.010(4) -0.002(4)
N2 0.034(4) 0.082(7) 0.056(5) 0.009(5) 0.014(4) -0.002(5)
N3 0.034(5) 0.089(8) 0.081(7) -0.023(6) 0.015(4) -0.011(5)
C1 0.042(6) 0.116(13) 0.077(9) 0.016(9) 0.019(6) -0.002(8)
C2 0.059(8) 0.136(15) 0.089(11) 0.035(11) 0.019(7) 0.004(9)
C3 0.087(9) 0.077(10) 0.097(10) 0.044(9) 0.013(8) 0.018(8)
C4 0.075(8) 0.088(10) 0.066(8) 0.014(7) 0.019(6) 0.013(7)
C5 0.027(5) 0.079(9) 0.064(7) 0.033(7) 0.010(5) 0.002(5)
C6 0.042(6) 0.054(7) 0.062(7) -0.004(6) 0.005(5) 0.005(5)
C7 0.050(6) 0.064(7) 0.063(7) 0.001(6) 0.013(5) -0.007(5)
C8 0.045(6) 0.054(6) 0.054(6) -0.001(5) 0.008(5) 0.007(5)
C9 0.062(7) 0.066(8) 0.059(6) -0.003(6) 0.011(5) -0.001(6)
C10 0.037(5) 0.055(7) 0.071(7) -0.010(6) 0.012(5) -0.007(5)
C11 0.050(6) 0.062(8) 0.068(7) 0.002(6) 0.019(5) -0.003(5)
C12 0.071(8) 0.083(10) 0.099(10) -0.019(8) 0.033(7) -0.004(7)
C13 0.101(11) 0.081(10) 0.133(14) -0.016(9) 0.060(10) 0.000(8)
C14 0.091(9) 0.075(10) 0.137(14) -0.044(10) 0.065(10) -0.028(8)
C15 0.056(7) 0.066(9) 0.099(10) -0.029(8) 0.025(7) -0.018(6)
C16 0.085(8) 0.057(7) 0.053(6) 0.007(5) 0.001(6) 0.019(6)
C17 0.089(9) 0.087(9) 0.063(7) 0.006(7) 0.019(7) 0.000(7)
C18 0.159(17) 0.115(13) 0.066(9) 0.007(9) 0.052(10) 0.013(11)
C19 0.174(17) 0.060(9) 0.048(7) 0.010(7) 0.013(10) 0.032(10)
C20 0.142(14) 0.084(11) 0.052(8) -0.017(7) -0.019(8) 0.031(9)
C21 0.089(9) 0.070(9) 0.081(9) -0.014(7) -0.010(7) 0.010(7)
C22 0.071(9) 0.157(17) 0.138(14) -0.052(12) -0.003(10) -0.014(10)

loop_
_atom_type_symbol
_atom_type_description
_atom_type_scat_dispersion_real
_atom_type_scat_dispersion_imag
_atom_type_scat_source
C C 0.0033 0.0016 'International Tables Vol C Tables 4.2.6.8 and 6.1.1.4'
H H 0.0000 0.0000 'International Tables Vol C Tables 4.2.6.8 and 6.1.1.4'
N N 0.0061 0.0033 'International Tables Vol C Tables 4.2.6.8 and 6.1.1.4'
Cl Cl 0.1484 0.1585 'International Tables Vol C Tables 4.2.6.8 and 6.1.1.4'
F F 0.0171 0.0103 'International Tables Vol C Tables 4.2.6.8 and 6.1.1.4'
B B 0.0013 0.0007 'International Tables Vol C Tables 4.2.6.8 and 6.1.1.4'
Pt Pt -1.7033 8.3905 'International Tables Vol C Tables 4.2.6.8 and 6.1.1.4'

loop_
_geom_angle_atom_site_label_1
_geom_angle_atom_site_label_2
_geom_angle_atom_site_label_3
_geom_angle
_geom_angle_site_symmetry_1
_geom_angle_site_symmetry_3
_geom_angle_publ_flag
N2 Pt N3 81.7(4) . . ?
N2 Pt N1 80.6(4) . . ?
N3 Pt N1 162.3(4) . . ?
N2 Pt Cl 179.2(3) . . ?
N3 Pt Cl 98.8(3) . . ?
N1 Pt Cl 98.8(3) . . ?
C5 N1 C1 120.6(12) . . ?
C5 N1 Pt 112.4(7) . . ?
C1 N1 Pt 126.9(10) . . ?
C6 N2 C10 124.3(9) . . ?
C6 N2 Pt 119.0(7) . . ?
C10 N2 Pt 116.6(8) . . ?
C15 N3 C11 120.9(12) . . ?
C15 N3 Pt 127.2(9) . . ?
C11 N3 Pt 111.9(8) . . ?
C2 C1 N1 118.1(14) . . ?
C3 C2 C1 122.0(14) . . ?
C2 C3 C4 120.9(14) . . ?
C3 C4 C5 116.3(13) . . ?
N1 C5 C4 122.0(10) . . ?
N1 C5 C6 116.8(11) . . ?
C4 C5 C6 121.1(12) . . ?
N2 C6 C7 119.5(10) . . ?
N2 C6 C5 111.2(10) . . ?
C7 C6 C5 129.4(11) . . ?
C6 C7 C8 119.7(11) . . ?
C9 C8 C7 119.3(10) . . ?
C9 C8 C16 117.9(9) . . ?
C7 C8 C16 122.9(9) . . ?
C8 C9 C10 120.4(10) . . ?
N2 C10 C9 116.7(10) . . ?
N2 C10 C11 113.6(10) . . ?
C9 C10 C11 129.6(11) . . ?
C12 C11 N3 118.6(11) . . ?
C12 C11 C10 125.4(11) . . ?
N3 C11 C10 116.0(10) . . ?
C11 C12 C13 123.3(14) . . ?
C12 C13 C14 115.4(15) . . ?
C15 C14 C13 120.8(13) . . ?
N3 C15 C14 120.8(13) . . ?
C17 C16 C21 120.6(12) . . ?
C17 C16 C8 118.6(11) . . ?
C21 C16 C8 120.9(11) . . ?
C16 C17 C18 118.6(14) . . ?
C19 C18 C17 121.5(15) . . ?
C20 C19 C18 118.6(14) . . ?
C19 C20 C21 123.3(15) . . ?
C16 C21 C20 117.4(14) . . ?
C16 C21 C22 120.5(12) . . ?
C20 C21 C22 122.1(14) . . ?
F1B B F1A 135(3) . . ?
F1B B F2A 124(3) . . ?
F1A B F2A 100(2) . . ?
F1B B F3B 127(2) . . ?
F1A B F3B 76.0(19) . . ?
F2A B F3B 64.6(19) . . ?
F1B B F3A 47.9(15) . . ?
F1A B F3A 124(2) . . ?
F2A B F3A 113(2) . . ?
F3B B F3A 79.2(17) . . ?
F1B B F4A 63.4(17) . . ?
F1A B F4A 100(2) . . ?
F2A B F4A 106(2) . . ?
F3B B F4A 169(3) . . ?
F3A B F4A 111(2) . . ?
F1B B F2B 105(2) . . ?
F1A B F2B 30.2(14) . . ?
F2A B F2B 128(2) . . ?
F3B B F2B 100(2) . . ?
F3A B F2B 113(2) . . ?
F4A B F2B 80.3(18) . . ?
F1B B F4B 105(2) . . ?
F1A B F4B 107(2) . . ?
F2A B F4B 37.6(15) . . ?
F3B B F4B 102(2) . . ?
F3A B F4B 127(2) . . ?
F4A B F4B 68.6(16) . . ?
F2B B F4B 119.0(18) . . ?
F2B F1A B 83(3) . . ?
F2B F1A F3B 123(4) . . ?
B F1A F3B 52.5(15) . . ?
F4B F2A B 79(3) . . ?
F4B F2A F3B 137(4) . . ?
B F2A F3B 58.1(19) . . ?
F1B F3A B 62.7(18) . . ?
F1B F3A F3B 112(2) . . ?
B F3A F3B 50.0(13) . . ?
B F4A F1B 55.5(17) . . ?
B F4A F4B 58.5(15) . . ?
F1B F4A F4B 94(2) . . ?
F3A F1B B 69(2) . . ?
F3A F1B F4A 131(3) . . ?
B F1B F4A 61.1(18) . . ?
F1A F2B B 67(3) . . ?
B F3B F2A 57.3(17) . . ?
B F3B F1A 51.4(14) . . ?
F2A F3B F1A 82.7(19) . . ?
B F3B F3A 50.9(14) . . ?
F2A F3B F3A 90(2) . . ?
F1A F3B F3A 89.6(17) . . ?
F2A F4B B 63(2) . . ?
F2A F4B F4A 116(3) . . ?
B F4B F4A 52.9(14) . . ?

loop_
_geom_bond_atom_site_label_1
_geom_bond_atom_site_label_2
_geom_bond_distance
_geom_bond_site_symmetry_2
_geom_bond_publ_flag
Pt N2 1.935(9) . ?
Pt N3 2.025(11) . ?
Pt N1 2.025(11) . ?
Pt Cl 2.293(3) . ?
N1 C5 1.331(16) . ?
N1 C1 1.371(15) . ?
N2 C6 1.324(14) . ?
N2 C10 1.374(15) . ?
N3 C15 1.337(15) . ?
N3 C11 1.385(14) . ?
C1 C2 1.352(19) . ?
C2 C3 1.34(2) . ?
C3 C4 1.384(19) . ?
C4 C5 1.389(17) . ?
C5 C6 1.482(15) . ?
C6 C7 1.372(14) . ?
C7 C8 1.391(14) . ?
C8 C9 1.390(13) . ?
C8 C16 1.505(14) . ?
C9 C10 1.392(15) . ?
C10 C11 1.434(15) . ?
C11 C12 1.332(16) . ?
C12 C13 1.402(17) . ?
C13 C14 1.41(2) . ?
C14 C15 1.361(19) . ?
C16 C17 1.351(17) . ?
C16 C21 1.391(17) . ?
C17 C18 1.419(17) . ?
C18 C19 1.35(2) . ?
C19 C20 1.32(2) . ?
C20 C21 1.403(17) . ?
C21 C22 1.512(19) . ?
B F1B 1.28(3) . ?
B F1A 1.31(3) . ?
B F2A 1.32(3) . ?
B F3B 1.33(3) . ?
B F3A 1.35(3) . ?
B F4A 1.36(3) . ?
B F2B 1.41(3) . ?
B F4B 1.45(3) . ?
F1A F2B 0.72(3) . ?
F1A F3B 1.63(3) . ?
F2A F4B 0.90(3) . ?
F2A F3B 1.42(4) . ?
F3A F1B 1.07(3) . ?
F3A F3B 1.71(3) . ?
F4A F1B 1.39(3) . ?
F4A F4B 1.59(3) . ?
